data_7006885
loop_
_publ_author_name
'Tebben, Ludger'
'Neumann, Markus'
'Kehr, Gerald'
'Fr\"ohlich, Roland'
'Erker, Gerhard'
'Losi, Serena'
'Zanello, Piero'

_publ_section_title
;
 Development of a convenient new synthetic route to
 [3]ferrocenophanones.
;
_journal_issue 14
_journal_name_full 'Dalton transactions (Cambridge, England : 2003)'
_journal_page_first 1715
_journal_page_last 1720
_journal_paper_doi 10.1039/b515043d
_journal_year 2006
_chemical_formula_sum 'C14 H14 Fe O'
_chemical_formula_weight 254.10
_chemical_name_systematic
;
?
;
_space_group_IT_number 19
_symmetry_cell_setting orthorhombic
_symmetry_space_group_name_Hall 'P 2ac 2ab'
_symmetry_space_group_name_H-M 'P 21 21 21'
_atom_sites_solution_hydrogens geom
_atom_sites_solution_primary direct
_atom_sites_solution_secondary difmap
_audit_creation_method SHELXL-97
_cell_angle_alpha 90.00
_cell_angle_beta 90.00
_cell_angle_gamma 90.00
_cell_formula_units_Z 4
_cell_length_a 5.740(1)
_cell_length_b 13.703(1)
_cell_length_c 13.774(1)
_cell_measurement_reflns_used 9884
_cell_measurement_temperature 198(2)
_cell_measurement_theta_max 27.88
_cell_measurement_theta_min 0.41
_cell_volume 1083.4(2)
_computing_cell_refinement 'collect (Nonius B.V., 1998)'
_computing_data_collection 'Collect (Nonius B.V., 1998)'
_computing_data_reduction 'Denzo-SMN (Otwinowski & Minor, 1997)'
_computing_molecular_graphics 'SCHAKAL (Keller, 1997)'
_computing_publication_material 'SHELXL-97 (Shedlrick, 1997)'
_computing_structure_refinement 'SHELXL-97 (Sheldrick, 1997)'
_computing_structure_solution 'SHELXS-97 (Sheldrick, 1990)'
_diffrn_ambient_temperature 198(2)
_diffrn_detector_area_resol_mean 9
_diffrn_measured_fraction_theta_full 0.998
_diffrn_measured_fraction_theta_max 0.998
_diffrn_measurement_device_type 'Nonius KappaCCD'
_diffrn_measurement_method '\w and \f scans'
_diffrn_radiation_monochromator graphite
_diffrn_radiation_source 'rotating anode Nonius FR591'
_diffrn_radiation_type MoK\a
_diffrn_radiation_wavelength 0.71073
_diffrn_reflns_av_R_equivalents 0.034
_diffrn_reflns_av_sigmaI/netI 0.0313
_diffrn_reflns_limit_h_max 7
_diffrn_reflns_limit_h_min -7
_diffrn_reflns_limit_k_max 17
_diffrn_reflns_limit_k_min -17
_diffrn_reflns_limit_l_max 18
_diffrn_reflns_limit_l_min -17
_diffrn_reflns_number 8802
_diffrn_reflns_theta_full 27.86
_diffrn_reflns_theta_max 27.86
_diffrn_reflns_theta_min 2.10
_exptl_absorpt_coefficient_mu 1.363
_exptl_absorpt_correction_T_max 0.8216
_exptl_absorpt_correction_T_min 0.6852
_exptl_absorpt_correction_type empirical
_exptl_absorpt_process_details 'Denzo (Otwinowski, Borek, Majewski & Minor, 2003)'
_exptl_crystal_colour red
_exptl_crystal_density_diffrn 1.558
_exptl_crystal_density_method 'not measured'
_exptl_crystal_description needle
_exptl_crystal_F_000 528
_exptl_crystal_size_max 0.30
_exptl_crystal_size_mid 0.15
_exptl_crystal_size_min 0.15
_refine_diff_density_max 0.236
_refine_diff_density_min -0.280
_refine_diff_density_rms 0.048
_refine_ls_abs_structure_details 'Flack H D (1983), Acta Cryst. A39, 876-881'
_refine_ls_abs_structure_Flack -0.011(16)
_refine_ls_extinction_method none
_refine_ls_goodness_of_fit_ref 1.036
_refine_ls_hydrogen_treatment riding
_refine_ls_matrix_type full
_refine_ls_number_parameters 146
_refine_ls_number_reflns 2581
_refine_ls_number_restraints 0
_refine_ls_restrained_S_all 1.036
_refine_ls_R_factor_all 0.0296
_refine_ls_R_factor_gt 0.0250
_refine_ls_shift/su_max 0.001
_refine_ls_shift/su_mean 0.000
_refine_ls_structure_factor_coef Fsqd
_refine_ls_weighting_details 'calc w=1/[\s^2^(Fo^2^)+(0.0208P)^2^+0.3261P] where P=(Fo^2^+2Fc^2^)/3'
_refine_ls_weighting_scheme calc
_refine_ls_wR_factor_gt 0.0525
_refine_ls_wR_factor_ref 0.0543
_reflns_number_gt 2400
_reflns_number_total 2581
_reflns_threshold_expression >2sigma(I)
_cod_data_source_file b515043d.txt
_cod_data_source_block erk2718
_cod_original_sg_symbol_H-M P212121
_cod_database_code 7006885

loop_
_symmetry_equiv_pos_as_xyz
'x, y, z'
'-x+1/2, -y, z+1/2'
'-x, y+1/2, -z+1/2'
'x+1/2, -y+1/2, -z'

loop_
_atom_site_label
_atom_site_type_symbol
_atom_site_fract_x
_atom_site_fract_y
_atom_site_fract_z
_atom_site_U_iso_or_equiv
_atom_site_adp_type
_atom_site_occupancy
_atom_site_symmetry_multiplicity
_atom_site_calc_flag
_atom_site_refinement_flags
_atom_site_disorder_assembly
_atom_site_disorder_group
Fe Fe 0.16123(4) 0.988227(16) 0.465012(18) 0.01888(7) Uani 1 1 d . . .
C1 C 0.1888(3) 0.85247(12) 0.40582(14) 0.0197(4) Uani 1 1 d . . .
C2 C 0.4124(3) 0.88748(13) 0.43478(14) 0.0204(4) Uani 1 1 d . . .
H2 H 0.5428 0.8965 0.3932 0.024 Uiso 1 1 calc R . .
C3 C 0.4074(3) 0.90673(12) 0.53671(16) 0.0239(4) Uani 1 1 d . . .
H3 H 0.5328 0.9310 0.5747 0.029 Uiso 1 1 calc R . .
C4 C 0.1808(4) 0.88301(13) 0.57109(14) 0.0266(4) Uani 1 1 d . . .
H4 H 0.1276 0.8891 0.6361 0.032 Uiso 1 1 calc R . .
C5 C 0.0483(4) 0.84868(13) 0.49127(15) 0.0244(4) Uani 1 1 d . . .
H5 H -0.1085 0.8267 0.4942 0.029 Uiso 1 1 calc R . .
C6 C 0.1148(3) 0.82877(13) 0.30300(15) 0.0245(4) Uani 1 1 d . . .
H6 H -0.0459 0.8007 0.3054 0.029 Uiso 1 1 calc R . .
C7 C 0.2767(4) 0.75233(15) 0.25827(17) 0.0359(5) Uani 1 1 d . . .
H7A H 0.4362 0.7778 0.2566 0.054 Uiso 1 1 calc R . .
H7B H 0.2252 0.7376 0.1920 0.054 Uiso 1 1 calc R . .
H7C H 0.2723 0.6927 0.2975 0.054 Uiso 1 1 calc R . .
C8 C 0.1087(3) 0.92038(14) 0.23718(14) 0.0268(4) Uani 1 1 d . . .
H8A H 0.2648 0.9511 0.2355 0.032 Uiso 1 1 calc R . .
H8B H 0.0666 0.9013 0.1701 0.032 Uiso 1 1 calc R . .
C9 C -0.0682(3) 0.99258(15) 0.27595(13) 0.0240(4) Uani 1 1 d . . .
O1 O -0.2710(2) 0.98982(13) 0.24867(10) 0.0345(3) Uani 1 1 d . . .
C10 C 0.0051(3) 1.05812(13) 0.35502(15) 0.0232(4) Uani 1 1 d . . .
C11 C 0.2344(4) 1.09727(13) 0.37183(15) 0.0252(4) Uani 1 1 d . . .
H11 H 0.3602 1.0976 0.3270 0.030 Uiso 1 1 calc R . .
C12 C 0.2383(3) 1.13550(13) 0.46809(18) 0.0291(4) Uani 1 1 d . . .
H12 H 0.3672 1.1666 0.4983 0.035 Uiso 1 1 calc R . .
C13 C 0.0162(4) 1.11917(13) 0.51121(17) 0.0284(5) Uani 1 1 d . . .
H13 H -0.0274 1.1363 0.5755 0.034 Uiso 1 1 calc R . .
C14 C -0.1280(3) 1.07315(12) 0.44207(14) 0.0251(4) Uani 1 1 d . . .
H14 H -0.2862 1.0552 0.4515 0.030 Uiso 1 1 calc R . .

loop_
_atom_site_aniso_label
_atom_site_aniso_U_11
_atom_site_aniso_U_22
_atom_site_aniso_U_33
_atom_site_aniso_U_23
_atom_site_aniso_U_13
_atom_site_aniso_U_12
Fe 0.01979(12) 0.01590(11) 0.02096(13) 0.00222(10) -0.00018(11) 0.00025(10)
C1 0.0230(9) 0.0119(7) 0.0242(10) 0.0014(7) -0.0005(9) 0.0013(8)
C2 0.0190(9) 0.0179(8) 0.0242(10) 0.0017(7) -0.0015(7) 0.0033(7)
C3 0.0273(9) 0.0204(8) 0.0239(10) 0.0015(9) -0.0066(9) 0.0044(7)
C4 0.0362(11) 0.0228(9) 0.0208(10) 0.0073(7) 0.0024(9) 0.0017(9)
C5 0.0274(10) 0.0163(8) 0.0296(12) 0.0050(7) 0.0029(8) -0.0031(8)
C6 0.0263(11) 0.0204(8) 0.0269(10) -0.0004(8) -0.0039(8) -0.0033(7)
C7 0.0477(13) 0.0269(10) 0.0330(12) -0.0097(9) -0.0042(10) 0.0038(10)
C8 0.0323(11) 0.0280(10) 0.0203(10) 0.0015(8) -0.0001(8) 0.0004(8)
C9 0.0270(9) 0.0247(10) 0.0204(9) 0.0093(9) -0.0024(7) -0.0003(9)
O1 0.0282(7) 0.0440(9) 0.0313(7) 0.0030(8) -0.0071(6) 0.0015(7)
C10 0.0237(9) 0.0189(9) 0.0270(11) 0.0058(8) -0.0034(8) 0.0033(8)
C11 0.0274(10) 0.0186(9) 0.0297(11) 0.0088(8) -0.0003(8) -0.0025(8)
C12 0.0330(10) 0.0149(8) 0.0395(12) 0.0004(10) -0.0067(10) -0.0014(7)
C13 0.0332(11) 0.0178(9) 0.0342(13) -0.0048(8) -0.0008(9) 0.0074(8)
C14 0.0233(10) 0.0210(8) 0.0310(11) 0.0020(7) 0.0009(8) 0.0057(7)

loop_
_atom_type_symbol
_atom_type_description
_atom_type_scat_dispersion_real
_atom_type_scat_dispersion_imag
_atom_type_scat_source
C C 0.0033 0.0016 'International Tables Vol C Tables 4.2.6.8 and 6.1.1.4'
H H 0.0000 0.0000 'International Tables Vol C Tables 4.2.6.8 and 6.1.1.4'
O O 0.0106 0.0060 'International Tables Vol C Tables 4.2.6.8 and 6.1.1.4'
Fe Fe 0.3463 0.8444 'International Tables Vol C Tables 4.2.6.8 and 6.1.1.4'

loop_
_geom_angle_atom_site_label_1
_geom_angle_atom_site_label_2
_geom_angle_atom_site_label_3
_geom_angle
_geom_angle_site_symmetry_1
_geom_angle_site_symmetry_3
_geom_angle_publ_flag
C10 Fe C11 42.02(8) . . ?
C10 Fe C1 99.70(8) . . ?
C11 Fe C1 113.97(8) . . ?
C10 Fe C2 119.04(8) . . ?
C11 Fe C2 102.98(8) . . ?
C1 Fe C2 40.99(8) . . ?
C10 Fe C5 115.94(8) . . ?
C11 Fe C5 150.45(8) . . ?
C1 Fe C5 40.87(8) . . ?
C2 Fe C5 68.18(8) . . ?
C10 Fe C14 41.46(8) . . ?
C11 Fe C14 69.51(8) . . ?
C1 Fe C14 121.27(8) . . ?
C2 Fe C14 157.60(8) . . ?
C5 Fe C14 107.47(8) . . ?
C10 Fe C3 158.60(8) . . ?
C11 Fe C3 124.49(8) . . ?
C1 Fe C3 69.05(8) . . ?
C2 Fe C3 40.86(8) . . ?
C5 Fe C3 68.02(8) . . ?
C14 Fe C3 159.88(8) . . ?
C10 Fe C4 153.76(8) . . ?
C11 Fe C4 164.11(9) . . ?
C1 Fe C4 68.89(8) . . ?
C2 Fe C4 68.39(8) . . ?
C5 Fe C4 40.37(8) . . ?
C14 Fe C4 123.47(8) . . ?
C3 Fe C4 40.48(8) . . ?
C10 Fe C12 69.18(8) . . ?
C11 Fe C12 40.88(9) . . ?
C1 Fe C12 152.05(9) . . ?
C2 Fe C12 120.94(8) . . ?
C5 Fe C12 167.02(9) . . ?
C14 Fe C12 67.82(7) . . ?
C3 Fe C12 111.96(8) . . ?
C4 Fe C12 131.19(9) . . ?
C10 Fe C13 68.88(8) . . ?
C11 Fe C13 68.78(9) . . ?
C1 Fe C13 160.42(8) . . ?
C2 Fe C13 158.51(8) . . ?
C5 Fe C13 128.64(9) . . ?
C14 Fe C13 39.94(8) . . ?
C3 Fe C13 126.72(8) . . ?
C4 Fe C13 114.20(8) . . ?
C12 Fe C13 40.19(8) . . ?
C2 C1 C5 106.84(17) . . ?
C2 C1 C6 125.87(18) . . ?
C5 C1 C6 127.23(17) . . ?
C2 C1 Fe 69.57(9) . . ?
C5 C1 Fe 70.09(10) . . ?
C6 C1 Fe 123.26(12) . . ?
C1 C2 C3 108.57(17) . . ?
C1 C2 Fe 69.44(10) . . ?
C3 C2 Fe 70.13(10) . . ?
C4 C3 C2 107.68(17) . . ?
C4 C3 Fe 69.84(10) . . ?
C2 C3 Fe 69.01(11) . . ?
C5 C4 C3 107.96(18) . . ?
C5 C4 Fe 69.64(11) . . ?
C3 C4 Fe 69.69(10) . . ?
C4 C5 C1 108.93(17) . . ?
C4 C5 Fe 69.99(10) . . ?
C1 C5 Fe 69.04(10) . . ?
C1 C6 C7 110.68(17) . . ?
C1 C6 C8 112.33(15) . . ?
C7 C6 C8 109.44(17) . . ?
C9 C8 C6 109.75(16) . . ?
O1 C9 C10 121.17(19) . . ?
O1 C9 C8 120.6(2) . . ?
C10 C9 C8 117.86(16) . . ?
C14 C10 C11 107.36(17) . . ?
C14 C10 C9 123.56(16) . . ?
C11 C10 C9 127.37(18) . . ?
C14 C10 Fe 71.06(11) . . ?
C11 C10 Fe 69.37(11) . . ?
C9 C10 Fe 113.29(12) . . ?
C12 C11 C10 107.49(18) . . ?
C12 C11 Fe 71.53(11) . . ?
C10 C11 Fe 68.62(11) . . ?
C13 C12 C11 108.43(18) . . ?
C13 C12 Fe 70.34(11) . . ?
C11 C12 Fe 67.59(10) . . ?
C14 C13 C12 108.29(18) . . ?
C14 C13 Fe 69.04(11) . . ?
C12 C13 Fe 69.47(11) . . ?
C13 C14 C10 108.40(17) . . ?
C13 C14 Fe 71.03(11) . . ?
C10 C14 Fe 67.48(10) . . ?

loop_
_geom_bond_atom_site_label_1
_geom_bond_atom_site_label_2
_geom_bond_distance
_geom_bond_site_symmetry_2
_geom_bond_publ_flag
Fe C10 2.0040(19) . ?
Fe C11 2.0140(19) . ?
Fe C1 2.0373(17) . ?
Fe C2 2.0390(18) . ?
Fe C5 2.0512(18) . ?
Fe C14 2.0519(18) . ?
Fe C3 2.0539(18) . ?
Fe C4 2.0558(18) . ?
Fe C12 2.0664(18) . ?
Fe C13 2.0779(19) . ?
C1 C2 1.427(3) . ?
C1 C5 1.428(3) . ?
C1 C6 1.514(3) . ?
C2 C3 1.429(3) . ?
C3 C4 1.422(3) . ?
C4 C5 1.417(3) . ?
C6 C7 1.530(3) . ?
C6 C8 1.549(3) . ?
C8 C9 1.515(3) . ?
C9 O1 1.224(2) . ?
C9 C10 1.473(3) . ?
C10 C14 1.436(3) . ?
C10 C11 1.440(3) . ?
C11 C12 1.426(3) . ?
C12 C13 1.424(3) . ?
C13 C14 1.411(3) . ?

loop_
_geom_torsion_atom_site_label_1
_geom_torsion_atom_site_label_2
_geom_torsion_atom_site_label_3
_geom_torsion_atom_site_label_4
_geom_torsion
_geom_torsion_site_symmetry_1
_geom_torsion_site_symmetry_2
_geom_torsion_site_symmetry_3
_geom_torsion_site_symmetry_4
_geom_torsion_publ_flag
C10 Fe C1 C2 123.65(12) . . . . ?
C11 Fe C1 C2 82.14(12) . . . . ?
C5 Fe C1 C2 -117.63(16) . . . . ?
C14 Fe C1 C2 161.87(11) . . . . ?
C3 Fe C1 C2 -37.43(12) . . . . ?
C4 Fe C1 C2 -80.93(12) . . . . ?
C12 Fe C1 C2 60.2(2) . . . . ?
C13 Fe C1 C2 176.0(2) . . . . ?
C10 Fe C1 C5 -118.72(12) . . . . ?
C11 Fe C1 C5 -160.23(12) . . . . ?
C2 Fe C1 C5 117.63(16) . . . . ?
C14 Fe C1 C5 -80.50(13) . . . . ?
C3 Fe C1 C5 80.20(12) . . . . ?
C4 Fe C1 C5 36.70(12) . . . . ?
C12 Fe C1 C5 177.83(17) . . . . ?
C13 Fe C1 C5 -66.3(3) . . . . ?
C10 Fe C1 C6 3.41(17) . . . . ?
C11 Fe C1 C6 -38.09(18) . . . . ?
C2 Fe C1 C6 -120.2(2) . . . . ?
C5 Fe C1 C6 122.1(2) . . . . ?
C14 Fe C1 C6 41.64(19) . . . . ?
C3 Fe C1 C6 -157.66(18) . . . . ?
C4 Fe C1 C6 158.84(19) . . . . ?
C12 Fe C1 C6 -60.0(3) . . . . ?
C13 Fe C1 C6 55.8(3) . . . . ?
C5 C1 C2 C3 -1.10(19) . . . . ?
C6 C1 C2 C3 176.33(16) . . . . ?
Fe C1 C2 C3 59.40(12) . . . . ?
C5 C1 C2 Fe -60.50(12) . . . . ?
C6 C1 C2 Fe 116.93(16) . . . . ?
C10 Fe C2 C1 -69.81(13) . . . . ?
C11 Fe C2 C1 -111.73(12) . . . . ?
C5 Fe C2 C1 38.65(11) . . . . ?
C14 Fe C2 C1 -44.3(2) . . . . ?
C3 Fe C2 C1 119.82(16) . . . . ?
C4 Fe C2 C1 82.26(12) . . . . ?
C12 Fe C2 C1 -151.70(12) . . . . ?
C13 Fe C2 C1 -176.4(2) . . . . ?
C10 Fe C2 C3 170.36(11) . . . . ?
C11 Fe C2 C3 128.44(11) . . . . ?
C1 Fe C2 C3 -119.82(16) . . . . ?
C5 Fe C2 C3 -81.18(12) . . . . ?
C14 Fe C2 C3 -164.11(18) . . . . ?
C4 Fe C2 C3 -37.57(11) . . . . ?
C12 Fe C2 C3 88.48(14) . . . . ?
C13 Fe C2 C3 63.8(3) . . . . ?
C1 C2 C3 C4 0.4(2) . . . . ?
Fe C2 C3 C4 59.35(12) . . . . ?
C1 C2 C3 Fe -58.97(12) . . . . ?
C10 Fe C3 C4 -142.8(2) . . . . ?
C11 Fe C3 C4 173.02(12) . . . . ?
C1 Fe C3 C4 -81.63(13) . . . . ?
C2 Fe C3 C4 -119.16(16) . . . . ?
C5 Fe C3 C4 -37.57(12) . . . . ?
C14 Fe C3 C4 43.2(3) . . . . ?
C12 Fe C3 C4 128.43(12) . . . . ?
C13 Fe C3 C4 85.04(14) . . . . ?
C10 Fe C3 C2 -23.6(3) . . . . ?
C11 Fe C3 C2 -67.81(13) . . . . ?
C1 Fe C3 C2 37.54(11) . . . . ?
C5 Fe C3 C2 81.60(12) . . . . ?
C14 Fe C3 C2 162.34(19) . . . . ?
C4 Fe C3 C2 119.16(16) . . . . ?
C12 Fe C3 C2 -112.41(12) . . . . ?
C13 Fe C3 C2 -155.79(12) . . . . ?
C2 C3 C4 C5 0.5(2) . . . . ?
Fe C3 C4 C5 59.34(13) . . . . ?
C2 C3 C4 Fe -58.84(13) . . . . ?
C10 Fe C4 C5 30.9(2) . . . . ?
C11 Fe C4 C5 -140.7(3) . . . . ?
C1 Fe C4 C5 -37.13(12) . . . . ?
C2 Fe C4 C5 -81.30(13) . . . . ?
C14 Fe C4 C5 77.18(14) . . . . ?
C3 Fe C4 C5 -119.21(17) . . . . ?
C12 Fe C4 C5 165.87(12) . . . . ?
C13 Fe C4 C5 121.89(12) . . . . ?
C10 Fe C4 C3 150.08(17) . . . . ?
C11 Fe C4 C3 -21.5(4) . . . . ?
C1 Fe C4 C3 82.08(13) . . . . ?
C2 Fe C4 C3 37.92(12) . . . . ?
C5 Fe C4 C3 119.21(17) . . . . ?
C14 Fe C4 C3 -163.61(11) . . . . ?
C12 Fe C4 C3 -74.92(15) . . . . ?
C13 Fe C4 C3 -118.90(13) . . . . ?
C3 C4 C5 C1 -1.2(2) . . . . ?
Fe C4 C5 C1 58.17(12) . . . . ?
C3 C4 C5 Fe -59.37(12) . . . . ?
C2 C1 C5 C4 1.41(19) . . . . ?
C6 C1 C5 C4 -175.97(16) . . . . ?
Fe C1 C5 C4 -58.75(13) . . . . ?
C2 C1 C5 Fe 60.16(11) . . . . ?
C6 C1 C5 Fe -117.22(17) . . . . ?
C10 Fe C5 C4 -165.39(12) . . . . ?
C11 Fe C5 C4 159.41(16) . . . . ?
C1 Fe C5 C4 120.61(17) . . . . ?
C2 Fe C5 C4 81.86(13) . . . . ?
C14 Fe C5 C4 -121.49(13) . . . . ?
C3 Fe C5 C4 37.66(12) . . . . ?
C12 Fe C5 C4 -54.9(4) . . . . ?
C13 Fe C5 C4 -82.52(14) . . . . ?
C10 Fe C5 C1 74.00(13) . . . . ?
C11 Fe C5 C1 38.8(2) . . . . ?
C2 Fe C5 C1 -38.75(11) . . . . ?
C14 Fe C5 C1 117.90(12) . . . . ?
C3 Fe C5 C1 -82.95(12) . . . . ?
C4 Fe C5 C1 -120.61(17) . . . . ?
C12 Fe C5 C1 -175.5(3) . . . . ?
C13 Fe C5 C1 156.86(12) . . . . ?
C2 C1 C6 C7 57.2(2) . . . . ?
C5 C1 C6 C7 -125.9(2) . . . . ?
Fe C1 C6 C7 144.87(15) . . . . ?
C2 C1 C6 C8 -65.5(2) . . . . ?
C5 C1 C6 C8 111.46(19) . . . . ?
Fe C1 C6 C8 22.2(2) . . . . ?
C1 C6 C8 C9 -61.9(2) . . . . ?
C7 C6 C8 C9 174.74(16) . . . . ?
C6 C8 C9 O1 -90.3(2) . . . . ?
C6 C8 C9 C10 82.9(2) . . . . ?
O1 C9 C10 C14 41.9(3) . . . . ?
C8 C9 C10 C14 -131.27(18) . . . . ?
O1 C9 C10 C11 -155.0(2) . . . . ?
C8 C9 C10 C11 31.9(3) . . . . ?
O1 C9 C10 Fe 123.89(18) . . . . ?
C8 C9 C10 Fe -49.2(2) . . . . ?
C11 Fe C10 C14 -117.80(15) . . . . ?
C1 Fe C10 C14 126.99(11) . . . . ?
C2 Fe C10 C14 165.64(10) . . . . ?
C5 Fe C10 C14 87.34(12) . . . . ?
C3 Fe C10 C14 -176.89(18) . . . . ?
C4 Fe C10 C14 65.7(2) . . . . ?
C12 Fe C10 C14 -79.66(12) . . . . ?
C13 Fe C10 C14 -36.47(11) . . . . ?
C1 Fe C10 C11 -115.21(12) . . . . ?
C2 Fe C10 C11 -76.56(13) . . . . ?
C5 Fe C10 C11 -154.86(12) . . . . ?
C14 Fe C10 C11 117.80(15) . . . . ?
C3 Fe C10 C11 -59.1(2) . . . . ?
C4 Fe C10 C11 -176.55(17) . . . . ?
C12 Fe C10 C11 38.15(12) . . . . ?
C13 Fe C10 C11 81.33(13) . . . . ?
C11 Fe C10 C9 123.0(2) . . . . ?
C1 Fe C10 C9 7.75(15) . . . . ?
C2 Fe C10 C9 46.40(16) . . . . ?
C5 Fe C10 C9 -31.91(17) . . . . ?
C14 Fe C10 C9 -119.24(18) . . . . ?
C3 Fe C10 C9 63.9(3) . . . . ?
C4 Fe C10 C9 -53.6(2) . . . . ?
C12 Fe C10 C9 161.10(16) . . . . ?
C13 Fe C10 C9 -155.72(16) . . . . ?
C14 C10 C11 C12 -0.1(2) . . . . ?
C9 C10 C11 C12 -165.43(18) . . . . ?
Fe C10 C11 C12 -61.31(13) . . . . ?
C14 C10 C11 Fe 61.24(12) . . . . ?
C9 C10 C11 Fe -104.12(19) . . . . ?
C10 Fe C11 C12 118.10(17) . . . . ?
C1 Fe C11 C12 -164.48(12) . . . . ?
C2 Fe C11 C12 -122.67(12) . . . . ?
C5 Fe C11 C12 168.86(15) . . . . ?
C14 Fe C11 C12 79.40(12) . . . . ?
C3 Fe C11 C12 -84.23(14) . . . . ?
C4 Fe C11 C12 -67.5(3) . . . . ?
C13 Fe C11 C12 36.53(12) . . . . ?
C1 Fe C11 C10 77.42(13) . . . . ?
C2 Fe C11 C10 119.23(12) . . . . ?
C5 Fe C11 C10 50.8(2) . . . . ?
C14 Fe C11 C10 -38.70(11) . . . . ?
C3 Fe C11 C10 157.67(11) . . . . ?
C4 Fe C11 C10 174.4(3) . . . . ?
C12 Fe C11 C10 -118.10(17) . . . . ?
C13 Fe C11 C10 -81.57(12) . . . . ?
C10 C11 C12 C13 0.9(2) . . . . ?
Fe C11 C12 C13 -58.59(13) . . . . ?
C10 C11 C12 Fe 59.46(12) . . . . ?
C10 Fe C12 C13 81.53(13) . . . . ?
C11 Fe C12 C13 120.70(17) . . . . ?
C1 Fe C12 C13 152.14(16) . . . . ?
C2 Fe C12 C13 -166.29(12) . . . . ?
C5 Fe C12 C13 -34.2(4) . . . . ?
C14 Fe C12 C13 36.83(12) . . . . ?
C3 Fe C12 C13 -121.45(13) . . . . ?
C4 Fe C12 C13 -78.93(15) . . . . ?
C10 Fe C12 C11 -39.17(12) . . . . ?
C1 Fe C12 C11 31.4(2) . . . . ?
C2 Fe C12 C11 73.01(14) . . . . ?
C5 Fe C12 C11 -154.9(3) . . . . ?
C14 Fe C12 C11 -83.87(13) . . . . ?
C3 Fe C12 C11 117.85(13) . . . . ?
C4 Fe C12 C11 160.37(13) . . . . ?
C13 Fe C12 C11 -120.70(17) . . . . ?
C11 C12 C13 C14 -1.3(2) . . . . ?
Fe C12 C13 C14 -58.25(13) . . . . ?
C11 C12 C13 Fe 56.92(13) . . . . ?
C10 Fe C13 C14 37.81(12) . . . . ?
C11 Fe C13 C14 83.03(13) . . . . ?
C1 Fe C13 C14 -19.0(3) . . . . ?
C2 Fe C13 C14 153.9(2) . . . . ?
C5 Fe C13 C14 -69.14(15) . . . . ?
C3 Fe C13 C14 -159.05(12) . . . . ?
C4 Fe C13 C14 -113.90(13) . . . . ?
C12 Fe C13 C14 120.16(17) . . . . ?
C10 Fe C13 C12 -82.35(13) . . . . ?
C11 Fe C13 C12 -37.13(13) . . . . ?
C1 Fe C13 C12 -139.2(2) . . . . ?
C2 Fe C13 C12 33.7(3) . . . . ?
C5 Fe C13 C12 170.70(13) . . . . ?
C14 Fe C13 C12 -120.16(17) . . . . ?
C3 Fe C13 C12 80.79(14) . . . . ?
C4 Fe C13 C12 125.94(13) . . . . ?
C12 C13 C14 C10 1.3(2) . . . . ?
Fe C13 C14 C10 -57.23(12) . . . . ?
C12 C13 C14 Fe 58.52(13) . . . . ?
C11 C10 C14 C13 -0.7(2) . . . . ?
C9 C10 C14 C13 165.30(17) . . . . ?
Fe C10 C14 C13 59.41(13) . . . . ?
C11 C10 C14 Fe -60.15(12) . . . . ?
C9 C10 C14 Fe 105.90(17) . . . . ?
C10 Fe C14 C13 -120.26(17) . . . . ?
C11 Fe C14 C13 -81.06(13) . . . . ?
C1 Fe C14 C13 172.66(12) . . . . ?
C2 Fe C14 C13 -154.95(19) . . . . ?
C5 Fe C14 C13 130.08(13) . . . . ?
C3 Fe C14 C13 56.4(3) . . . . ?
C4 Fe C14 C13 88.61(14) . . . . ?
C12 Fe C14 C13 -37.06(12) . . . . ?
C11 Fe C14 C10 39.20(11) . . . . ?
C1 Fe C14 C10 -67.08(13) . . . . ?
C2 Fe C14 C10 -34.7(2) . . . . ?
C5 Fe C14 C10 -109.66(12) . . . . ?
C3 Fe C14 C10 176.7(2) . . . . ?
C4 Fe C14 C10 -151.13(11) . . . . ?
C12 Fe C14 C10 83.21(13) . . . . ?
C13 Fe C14 C10 120.26(17) . . . . ?
